data_1547899
loop_
_publ_author_name
'Salama, Michael'
'Shterenberg, Ivgeni'
'J.W. Shimon, Linda'
'Keinan-Adamsky, Keren'
'Afri, Michal'
'Gofer, Yosef'
'Aurbach, Doron'

_publ_section_title
;
 Structural Analysis of Magnesium Chloride Complexes in Dimethoxyethane
 Solutions in the Context of Mg Batteries Research
;
_journal_issue 45
_journal_name_full 'The Journal of Physical Chemistry C'
_journal_page_first 24909
_journal_paper_doi 10.1021/acs.jpcc.7b05452
_journal_volume 121
_journal_year 2017
_chemical_formula_moiety 'C16 H40 Cl2 Mg2 O8, 2(Al Cl4)'
_chemical_formula_sum 'C16 H40 Al2 Cl10 Mg2 O8'
_chemical_formula_weight 817.56
_space_group_crystal_system orthorhombic
_space_group_IT_number 29
_space_group_name_Hall 'P 2c -2ac'
_space_group_name_H-M_alt 'P c a 21'
_symmetry_space_group_name_Hall 'P 2c -2ac'
_symmetry_space_group_name_H-M 'P c a 21'
_atom_sites_solution_hydrogens geom
_audit_creation_method SHELXL-2016/4
_cell_angle_alpha 90
_cell_angle_beta 90
_cell_angle_gamma 90
_cell_formula_units_Z 4
_cell_length_a 26.523(3)
_cell_length_b 7.2840(7)
_cell_length_c 19.1745(19)
_cell_measurement_reflns_used 9720
_cell_measurement_temperature 100(2)
_cell_measurement_theta_max 28.82
_cell_measurement_theta_min 2.62
_cell_volume 3704.4(7)
_computing_cell_refinement 'Bruker Apex2 Suite'
_computing_data_collection 'Bruker Apex2 Suite'
_computing_data_reduction 'Bruker Apex2 Suite'
_computing_structure_refinement 'SHELXL-2016/4 (Sheldrick, 2016)'
_computing_structure_solution 'SHELXT-2016/4 (Sheldrick, 2016)'
_diffrn_ambient_temperature 100(2)
_diffrn_measured_fraction_theta_full 0.999
_diffrn_measured_fraction_theta_max 0.995
_diffrn_measurement_device_type 'Bruker ApexII KappaCCD'
_diffrn_measurement_method 'phi and omega scans'
_diffrn_radiation_type MoK\a
_diffrn_radiation_wavelength 0.71073
_diffrn_reflns_av_R_equivalents 0.0309
_diffrn_reflns_av_unetI/netI 0.0236
_diffrn_reflns_Laue_measured_fraction_full 0.999
_diffrn_reflns_Laue_measured_fraction_max 0.995
_diffrn_reflns_limit_h_max 35
_diffrn_reflns_limit_h_min -34
_diffrn_reflns_limit_k_max 8
_diffrn_reflns_limit_k_min -9
_diffrn_reflns_limit_l_max 24
_diffrn_reflns_limit_l_min -25
_diffrn_reflns_number 66486
_diffrn_reflns_point_group_measured_fraction_full 0.999
_diffrn_reflns_point_group_measured_fraction_max 0.995
_diffrn_reflns_theta_full 25.242
_diffrn_reflns_theta_max 28.343
_diffrn_reflns_theta_min 1.536
_diffrn_source 'sealed micro-focus tube'
_exptl_absorpt_coefficient_mu 0.868
_exptl_absorpt_correction_T_max 0.958
_exptl_absorpt_correction_T_min 0.826
_exptl_absorpt_correction_type multi-scan
_exptl_absorpt_process_details SADABS
_exptl_crystal_colour colourless
_exptl_crystal_density_diffrn 1.466
_exptl_crystal_description plate
_exptl_crystal_F_000 1680
_exptl_crystal_size_max 0.220
_exptl_crystal_size_mid 0.220
_exptl_crystal_size_min 0.050
_refine_diff_density_max 0.247
_refine_diff_density_min -0.177
_refine_diff_density_rms 0.040
_refine_ls_abs_structure_details
;
 Refined as an inversion twin.
;
_refine_ls_abs_structure_Flack 0.45(3)
_refine_ls_extinction_method none
_refine_ls_goodness_of_fit_ref 1.016
_refine_ls_hydrogen_treatment constr
_refine_ls_matrix_type full
_refine_ls_number_parameters 352
_refine_ls_number_reflns 9007
_refine_ls_number_restraints 1
_refine_ls_restrained_S_all 1.016
_refine_ls_R_factor_all 0.0241
_refine_ls_R_factor_gt 0.0210
_refine_ls_shift/su_max 0.001
_refine_ls_shift/su_mean 0.000
_refine_ls_structure_factor_coef Fsqd
_refine_ls_weighting_details 'w=1/[\s^2^(Fo^2^)+(0.0145P)^2^+0.9918P] where P=(Fo^2^+2Fc^2^)/3'
_refine_ls_weighting_scheme calc
_refine_ls_wR_factor_gt 0.0391
_refine_ls_wR_factor_ref 0.0417
_reflns_Friedel_coverage 0.942
_reflns_Friedel_fraction_full 0.999
_reflns_Friedel_fraction_max 0.995
_reflns_number_gt 8500
_reflns_number_total 9007
_reflns_threshold_expression 'I > 2\s(I)'
_cod_data_source_file jp7b05452_si_001.cif
_cod_data_source_block ms5
_cod_depositor_comments 'Adding full bibliography for 1547897--1547901.cif.'
_cod_original_cell_volume 3704.4(6)
_cod_database_code 1547899
_shelx_shelxl_version_number 2016/4
_shelx_space_group_comment
;
The symmetry employed for this shelxl refinement is uniquely defined
by the following loop, which should always be used as a source of
symmetry information in preference to the above space-group names.
They are only intended as comments.
;
_shelx_estimated_absorpt_t_min 0.832
_shelx_estimated_absorpt_t_max 0.958

loop_
_space_group_symop_operation_xyz
'x, y, z'
'-x, -y, z+1/2'
'x+1/2, -y, z'
'-x+1/2, y, z+1/2'

loop_
_atom_site_label
_atom_site_type_symbol
_atom_site_fract_x
_atom_site_fract_y
_atom_site_fract_z
_atom_site_U_iso_or_equiv
_atom_site_adp_type
_atom_site_occupancy
_atom_site_site_symmetry_order
_atom_site_calc_flag
_atom_site_refinement_flags_posn
_atom_site_refinement_flags_adp
MG1 Mg 0.69695(2) 1.00105(9) 0.62880(4) 0.01375(14) Uani 1 1 d . .
MG2 Mg 0.56600(2) 0.92359(9) 0.63051(4) 0.01335(14) Uani 1 1 d . .
CL1 Cl 0.64284(2) 0.73168(6) 0.62413(3) 0.01757(10) Uani 1 1 d . .
CL2 Cl 0.68042(2) 0.52856(9) 0.35275(4) 0.03674(16) Uani 1 1 d . .
C1 C 0.68455(9) 1.0394(4) 0.79534(12) 0.0331(6) Uani 1 1 d . .
H1A H 0.675419 0.924842 0.818998 0.050 Uiso 1 1 calc R U
H1B H 0.653850 1.103282 0.780517 0.050 Uiso 1 1 calc R U
H1C H 0.703595 1.117850 0.827428 0.050 Uiso 1 1 calc R U
O1 O 0.71518(5) 0.9983(2) 0.73504(8) 0.0189(3) Uani 1 1 d . .
C2 C 0.75735(8) 0.8826(3) 0.75316(12) 0.0252(5) Uani 1 1 d . .
H2A H 0.745803 0.755222 0.761552 0.030 Uiso 1 1 calc R U
H2B H 0.773912 0.928386 0.796034 0.030 Uiso 1 1 calc R U
C3 C 0.79330(8) 0.8880(3) 0.69317(12) 0.0239(5) Uani 1 1 d . .
H3A H 0.808755 1.011267 0.689256 0.029 Uiso 1 1 calc R U
H3B H 0.820494 0.796618 0.699920 0.029 Uiso 1 1 calc R U
O2 O 0.76477(5) 0.84586(18) 0.63090(8) 0.0166(3) Uani 1 1 d . .
C4 C 0.79773(8) 0.8131(3) 0.57259(13) 0.0230(5) Uani 1 1 d . .
H4A H 0.816483 0.925503 0.561827 0.035 Uiso 1 1 calc R U
H4B H 0.777685 0.776786 0.531926 0.035 Uiso 1 1 calc R U
H4C H 0.821459 0.714690 0.584302 0.035 Uiso 1 1 calc R U
O3 O 0.73861(5) 1.24261(19) 0.61340(8) 0.0201(3) Uani 1 1 d . .
C6 C 0.72642(9) 1.3292(3) 0.54759(13) 0.0255(5) Uani 1 1 d . .
H6A H 0.751706 1.424544 0.536172 0.031 Uiso 1 1 calc R U
H6B H 0.692794 1.387817 0.550083 0.031 Uiso 1 1 calc R U
C7 C 0.72666(9) 1.1809(3) 0.49301(13) 0.0270(5) Uani 1 1 d . .
H7A H 0.711529 1.227045 0.449195 0.032 Uiso 1 1 calc R U
H7B H 0.761667 1.141477 0.483170 0.032 Uiso 1 1 calc R U
C8 C 0.68711(9) 0.8944(4) 0.46572(12) 0.0274(5) Uani 1 1 d . .
H8A H 0.666070 0.950751 0.429563 0.041 Uiso 1 1 calc R U
H8B H 0.669307 0.789292 0.485989 0.041 Uiso 1 1 calc R U
H8C H 0.718906 0.852790 0.445038 0.041 Uiso 1 1 calc R U
C5 C 0.74714(9) 1.3781(3) 0.66702(14) 0.0286(6) Uani 1 1 d . .
H5A H 0.776268 1.453920 0.654418 0.043 Uiso 1 1 calc R U
H5B H 0.753729 1.316198 0.711485 0.043 Uiso 1 1 calc R U
H5C H 0.717225 1.456105 0.671591 0.043 Uiso 1 1 calc R U
O4 O 0.69752(6) 1.0280(2) 0.51972(8) 0.0204(3) Uani 1 1 d . .
C9 C 0.56179(9) 1.1586(3) 0.49001(12) 0.0232(5) Uani 1 1 d . .
H9A H 0.575129 1.144605 0.442641 0.035 Uiso 1 1 calc R U
H9B H 0.583807 1.240434 0.516779 0.035 Uiso 1 1 calc R U
H9C H 0.527794 1.210993 0.487837 0.035 Uiso 1 1 calc R U
C10 C 0.53046(9) 0.8526(3) 0.48301(13) 0.0255(5) Uani 1 1 d . .
H10A H 0.544400 0.842280 0.435277 0.031 Uiso 1 1 calc R U
H10B H 0.495027 0.894396 0.479680 0.031 Uiso 1 1 calc R U
C11 C 0.53316(9) 0.6699(3) 0.51970(12) 0.0227(5) Uani 1 1 d . .
H11A H 0.508055 0.583801 0.499935 0.027 Uiso 1 1 calc R U
H11B H 0.567145 0.615445 0.514354 0.027 Uiso 1 1 calc R U
O5 O 0.55975(5) 0.9808(2) 0.52363(8) 0.0177(3) Uani 1 1 d . .
O6 O 0.52249(5) 0.70460(19) 0.59237(8) 0.0176(3) Uani 1 1 d . .
C12 C 0.51447(8) 0.5350(3) 0.63003(14) 0.0255(5) Uani 1 1 d . .
H12A H 0.487807 0.464017 0.607138 0.038 Uiso 1 1 calc R U
H12B H 0.504411 0.562761 0.678069 0.038 Uiso 1 1 calc R U
H12C H 0.545754 0.463466 0.630398 0.038 Uiso 1 1 calc R U
C13 C 0.57559(10) 0.7107(4) 0.77885(14) 0.0345(6) Uani 1 1 d . .
H13A H 0.589940 0.761679 0.821787 0.052 Uiso 1 1 calc R U
H13B H 0.601953 0.646136 0.752771 0.052 Uiso 1 1 calc R U
H13C H 0.548509 0.624609 0.790639 0.052 Uiso 1 1 calc R U
O7 O 0.55535(5) 0.8588(2) 0.73634(8) 0.0193(3) Uani 1 1 d . .
C14 C 0.51246(8) 0.9446(3) 0.76905(12) 0.0223(5) Uani 1 1 d . .
H14A H 0.519888 0.972288 0.818544 0.027 Uiso 1 1 calc R U
H14B H 0.482769 0.862403 0.767024 0.027 Uiso 1 1 calc R U
C15 C 0.50233(8) 1.1192(3) 0.72927(11) 0.0208(5) Uani 1 1 d . .
H15A H 0.469813 1.172862 0.744344 0.025 Uiso 1 1 calc R U
H15B H 0.529338 1.209704 0.738670 0.025 Uiso 1 1 calc R U
O8 O 0.50061(5) 1.07737(19) 0.65547(7) 0.0155(3) Uani 1 1 d . .
C16 C 0.45058(7) 1.0278(3) 0.63188(13) 0.0223(5) Uani 1 1 d . .
H16A H 0.439442 0.916682 0.656254 0.033 Uiso 1 1 calc R U
H16B H 0.451284 1.004589 0.581539 0.033 Uiso 1 1 calc R U
H16C H 0.427152 1.128418 0.641862 0.033 Uiso 1 1 calc R U
AL1 Al 0.37856(2) 0.55730(9) 0.44686(4) 0.01699(13) Uani 1 1 d . .
CL3 Cl 0.36215(2) 0.72471(9) 0.53525(3) 0.03095(14) Uani 1 1 d . .
CL4 Cl 0.42177(2) 0.71467(8) 0.37437(3) 0.02642(13) Uani 1 1 d . .
CL5 Cl 0.42005(2) 0.32039(8) 0.47967(3) 0.02940(13) Uani 1 1 d . .
CL6 Cl 0.30998(2) 0.46861(9) 0.39922(3) 0.03009(14) Uani 1 1 d . .
AL2 Al 0.61632(2) 0.41176(9) 0.30314(3) 0.01732(14) Uani 1 1 d . .
CL7 Cl 0.62096(2) 1.18817(7) 0.64894(3) 0.01583(10) Uani 1 1 d . .
CL8 Cl 0.54876(2) 0.49215(8) 0.35489(3) 0.02554(12) Uani 1 1 d . .
CL9 Cl 0.62263(2) 0.11676(8) 0.30580(3) 0.02460(12) Uani 1 1 d . .
CL10 Cl 0.61177(2) 0.49909(9) 0.19731(3) 0.02746(13) Uani 1 1 d . .

loop_
_atom_site_aniso_label
_atom_site_aniso_U_11
_atom_site_aniso_U_22
_atom_site_aniso_U_33
_atom_site_aniso_U_23
_atom_site_aniso_U_13
_atom_site_aniso_U_12
MG1 0.0117(3) 0.0132(3) 0.0164(3) 0.0004(3) 0.0001(3) 0.0005(2)
MG2 0.0118(3) 0.0129(3) 0.0154(3) 0.0014(3) 0.0001(3) -0.0002(2)
CL1 0.0130(2) 0.0120(2) 0.0276(3) 0.0009(2) 0.0005(2) 0.00058(17)
CL2 0.0298(3) 0.0416(4) 0.0388(4) 0.0059(3) -0.0170(3) -0.0145(3)
C1 0.0280(13) 0.0529(17) 0.0184(13) -0.0043(12) 0.0007(10) 0.0118(12)
O1 0.0167(7) 0.0234(8) 0.0165(8) -0.0009(7) -0.0001(6) 0.0049(6)
C2 0.0240(12) 0.0286(13) 0.0229(12) 0.0002(10) -0.0058(9) 0.0095(10)
C3 0.0161(10) 0.0296(13) 0.0260(13) -0.0038(11) -0.0066(9) 0.0063(9)
O2 0.0133(6) 0.0181(7) 0.0182(8) -0.0018(6) -0.0011(6) 0.0018(5)
C4 0.0204(11) 0.0203(12) 0.0283(13) 0.0006(10) 0.0067(9) 0.0033(9)
O3 0.0179(7) 0.0146(7) 0.0279(10) 0.0013(7) 0.0016(6) -0.0014(6)
C6 0.0235(11) 0.0189(12) 0.0341(14) 0.0097(10) 0.0056(10) 0.0015(9)
C7 0.0258(12) 0.0271(13) 0.0282(14) 0.0110(11) 0.0073(10) 0.0008(10)
C8 0.0294(12) 0.0351(15) 0.0177(12) -0.0040(10) -0.0025(9) 0.0023(10)
C5 0.0252(12) 0.0174(12) 0.0433(16) -0.0050(11) -0.0073(11) -0.0045(10)
O4 0.0233(8) 0.0216(8) 0.0162(8) 0.0020(6) 0.0023(6) -0.0010(6)
C9 0.0288(12) 0.0192(12) 0.0215(13) 0.0067(10) 0.0003(9) 0.0023(10)
C10 0.0327(12) 0.0238(12) 0.0200(12) -0.0046(10) -0.0058(10) -0.0017(10)
C11 0.0274(12) 0.0187(11) 0.0222(13) -0.0066(9) -0.0019(9) -0.0026(9)
O5 0.0231(8) 0.0146(8) 0.0155(8) 0.0008(6) -0.0014(6) -0.0003(6)
O6 0.0174(7) 0.0135(7) 0.0219(8) -0.0003(6) -0.0003(6) -0.0015(6)
C12 0.0233(11) 0.0173(11) 0.0359(14) 0.0040(11) 0.0043(10) -0.0041(8)
C13 0.0288(13) 0.0435(16) 0.0311(15) 0.0217(12) 0.0002(11) 0.0064(11)
O7 0.0171(7) 0.0246(8) 0.0161(8) 0.0075(7) 0.0009(6) 0.0012(6)
C14 0.0207(11) 0.0288(13) 0.0173(12) 0.0008(10) 0.0043(9) -0.0024(9)
C15 0.0204(11) 0.0225(12) 0.0195(12) -0.0046(9) 0.0030(9) 0.0002(9)
O8 0.0130(6) 0.0179(7) 0.0158(7) -0.0003(6) -0.0001(6) 0.0004(5)
C16 0.0145(9) 0.0266(12) 0.0257(13) -0.0011(10) -0.0048(9) 0.0011(8)
AL1 0.0134(3) 0.0207(3) 0.0169(3) 0.0007(3) -0.0004(2) 0.0011(2)
CL3 0.0342(3) 0.0356(3) 0.0231(3) -0.0090(3) 0.0023(2) 0.0033(3)
CL4 0.0229(3) 0.0310(3) 0.0254(3) 0.0077(2) 0.0039(2) -0.0018(2)
CL5 0.0276(3) 0.0269(3) 0.0337(3) 0.0081(3) -0.0014(3) 0.0075(2)
CL6 0.0180(3) 0.0397(4) 0.0326(3) -0.0039(3) -0.0057(2) -0.0044(2)
AL2 0.0142(3) 0.0207(3) 0.0171(3) -0.0003(3) -0.0010(3) -0.0009(2)
CL7 0.0119(2) 0.0126(2) 0.0230(3) -0.0009(2) 0.00077(19) 0.00045(17)
CL8 0.0257(3) 0.0239(3) 0.0270(3) -0.0030(2) 0.0083(2) 0.0048(2)
CL9 0.0246(3) 0.0225(3) 0.0267(3) -0.0025(2) 0.0006(2) 0.0067(2)
CL10 0.0247(3) 0.0385(3) 0.0191(3) 0.0057(3) -0.0007(2) -0.0029(2)

loop_
_atom_type_symbol
_atom_type_description
_atom_type_scat_dispersion_real
_atom_type_scat_dispersion_imag
_atom_type_scat_source
C C 0.0033 0.0016 'International Tables Vol C Tables 4.2.6.8 and 6.1.1.4'
H H 0.0000 0.0000 'International Tables Vol C Tables 4.2.6.8 and 6.1.1.4'
O O 0.0106 0.0060 'International Tables Vol C Tables 4.2.6.8 and 6.1.1.4'
Mg Mg 0.0486 0.0363 'International Tables Vol C Tables 4.2.6.8 and 6.1.1.4'
Al Al 0.0645 0.0514 'International Tables Vol C Tables 4.2.6.8 and 6.1.1.4'
Cl Cl 0.1484 0.1585 'International Tables Vol C Tables 4.2.6.8 and 6.1.1.4'

loop_
_geom_angle_atom_site_label_1
_geom_angle_atom_site_label_2
_geom_angle_atom_site_label_3
_geom_angle
O1 MG1 O3 91.33(6)
O1 MG1 O4 165.44(7)
O3 MG1 O4 77.17(6)
O1 MG1 O2 77.36(6)
O3 MG1 O2 90.17(6)
O4 MG1 O2 93.58(6)
O1 MG1 CL1 99.47(5)
O3 MG1 CL1 169.03(6)
O4 MG1 CL1 92.45(5)
O2 MG1 CL1 94.07(5)
O1 MG1 CL7 92.38(5)
O3 MG1 CL7 89.37(5)
O4 MG1 CL7 96.33(5)
O2 MG1 CL7 169.72(6)
CL1 MG1 CL7 88.25(3)
O1 MG1 MG2 102.55(5)
O3 MG1 MG2 130.95(5)
O4 MG1 MG2 91.79(5)
O2 MG1 MG2 138.60(5)
CL1 MG1 MG2 44.661(18)
CL7 MG1 MG2 43.925(19)
O5 MG2 O6 76.54(6)
O5 MG2 O7 167.65(7)
O6 MG2 O7 95.26(6)
O5 MG2 O8 92.93(6)
O6 MG2 O8 91.74(6)
O7 MG2 O8 77.92(6)
O5 MG2 CL7 91.83(5)
O6 MG2 CL7 167.89(6)
O7 MG2 CL7 96.76(5)
O8 MG2 CL7 92.22(5)
O5 MG2 CL1 97.40(5)
O6 MG2 CL1 90.36(5)
O7 MG2 CL1 91.80(5)
O8 MG2 CL1 169.66(5)
CL7 MG2 CL1 87.78(3)
O5 MG2 MG1 92.12(5)
O6 MG2 MG1 131.37(5)
O7 MG2 MG1 100.22(5)
O8 MG2 MG1 136.47(5)
CL7 MG2 MG1 44.408(18)
CL1 MG2 MG1 43.708(18)
MG1 CL1 MG2 91.63(3)
O1 C1 H1A 109.5
O1 C1 H1B 109.5
H1A C1 H1B 109.5
O1 C1 H1C 109.5
H1A C1 H1C 109.5
H1B C1 H1C 109.5
C2 O1 C1 111.34(17)
C2 O1 MG1 114.76(13)
C1 O1 MG1 130.32(13)
O1 C2 C3 107.07(18)
O1 C2 H2A 110.3
C3 C2 H2A 110.3
O1 C2 H2B 110.3
C3 C2 H2B 110.3
H2A C2 H2B 108.6
O2 C3 C2 107.22(17)
O2 C3 H3A 110.3
C2 C3 H3A 110.3
O2 C3 H3B 110.3
C2 C3 H3B 110.3
H3A C3 H3B 108.5
C4 O2 C3 111.02(15)
C4 O2 MG1 125.99(13)
C3 O2 MG1 110.22(12)
O2 C4 H4A 109.5
O2 C4 H4B 109.5
H4A C4 H4B 109.5
O2 C4 H4C 109.5
H4A C4 H4C 109.5
H4B C4 H4C 109.5
C5 O3 C6 111.00(17)
C5 O3 MG1 123.75(14)
C6 O3 MG1 111.74(13)
O3 C6 C7 107.02(17)
O3 C6 H6A 110.3
C7 C6 H6A 110.3
O3 C6 H6B 110.3
C7 C6 H6B 110.3
H6A C6 H6B 108.6
O4 C7 C6 107.69(18)
O4 C7 H7A 110.2
C6 C7 H7A 110.2
O4 C7 H7B 110.2
C6 C7 H7B 110.2
H7A C7 H7B 108.5
O4 C8 H8A 109.5
O4 C8 H8B 109.5
H8A C8 H8B 109.5
O4 C8 H8C 109.5
H8A C8 H8C 109.5
H8B C8 H8C 109.5
O3 C5 H5A 109.5
O3 C5 H5B 109.5
H5A C5 H5B 109.5
O3 C5 H5C 109.5
H5A C5 H5C 109.5
H5B C5 H5C 109.5
C8 O4 C7 111.44(17)
C8 O4 MG1 130.41(14)
C7 O4 MG1 115.30(14)
O5 C9 H9A 109.5
O5 C9 H9B 109.5
H9A C9 H9B 109.5
O5 C9 H9C 109.5
H9A C9 H9C 109.5
H9B C9 H9C 109.5
O5 C10 C11 107.09(18)
O5 C10 H10A 110.3
C11 C10 H10A 110.3
O5 C10 H10B 110.3
C11 C10 H10B 110.3
H10A C10 H10B 108.6
O6 C11 C10 106.64(18)
O6 C11 H11A 110.4
C10 C11 H11A 110.4
O6 C11 H11B 110.4
C10 C11 H11B 110.4
H11A C11 H11B 108.6
C10 O5 C9 111.01(16)
C10 O5 MG2 116.19(13)
C9 O5 MG2 127.56(13)
C11 O6 C12 111.16(16)
C11 O6 MG2 111.18(12)
C12 O6 MG2 123.75(14)
O6 C12 H12A 109.5
O6 C12 H12B 109.5
H12A C12 H12B 109.5
O6 C12 H12C 109.5
H12A C12 H12C 109.5
H12B C12 H12C 109.5
O7 C13 H13A 109.5
O7 C13 H13B 109.5
H13A C13 H13B 109.5
O7 C13 H13C 109.5
H13A C13 H13C 109.5
H13B C13 H13C 109.5
C14 O7 C13 111.65(17)
C14 O7 MG2 115.37(12)
C13 O7 MG2 131.13(15)
O7 C14 C15 106.65(17)
O7 C14 H14A 110.4
C15 C14 H14A 110.4
O7 C14 H14B 110.4
C15 C14 H14B 110.4
H14A C14 H14B 108.6
O8 C15 C14 108.82(18)
O8 C15 H15A 109.9
C14 C15 H15A 109.9
O8 C15 H15B 109.9
C14 C15 H15B 109.9
H15A C15 H15B 108.3
C16 O8 C15 112.76(16)
C16 O8 MG2 123.20(12)
C15 O8 MG2 107.82(12)
O8 C16 H16A 109.5
O8 C16 H16B 109.5
H16A C16 H16B 109.5
O8 C16 H16C 109.5
H16A C16 H16C 109.5
H16B C16 H16C 109.5
CL3 AL1 CL4 108.65(4)
CL3 AL1 CL6 109.83(4)
CL4 AL1 CL6 109.94(4)
CL3 AL1 CL5 109.40(4)
CL4 AL1 CL5 110.37(3)
CL6 AL1 CL5 108.64(4)
CL2 AL2 CL10 110.62(4)
CL2 AL2 CL8 110.74(4)
CL10 AL2 CL8 108.30(4)
CL2 AL2 CL9 109.03(4)
CL10 AL2 CL9 108.94(4)
CL8 AL2 CL9 109.17(4)
MG2 CL7 MG1 91.67(3)

loop_
_geom_bond_atom_site_label_1
_geom_bond_atom_site_label_2
_geom_bond_distance
MG1 O1 2.0936(16)
MG1 O3 2.0986(15)
MG1 O4 2.1009(16)
MG1 O2 2.1247(14)
MG1 CL1 2.4326(8)
MG1 CL7 2.4635(8)
MG1 MG2 3.5190(9)
MG2 O5 2.0978(16)
MG2 O6 2.1001(16)
MG2 O7 2.1027(16)
MG2 O8 2.1194(15)
MG2 CL7 2.4422(8)
MG2 CL1 2.4745(8)
CL2 AL2 2.1258(8)
C1 O1 1.444(3)
C1 H1A 0.9800
C1 H1B 0.9800
C1 H1C 0.9800
O1 C2 1.443(3)
C2 C3 1.495(3)
C2 H2A 0.9900
C2 H2B 0.9900
C3 O2 1.446(3)
C3 H3A 0.9900
C3 H3B 0.9900
O2 C4 1.439(3)
C4 H4A 0.9800
C4 H4B 0.9800
C4 H4C 0.9800
O3 C5 1.443(3)
O3 C6 1.447(3)
C6 C7 1.504(3)
C6 H6A 0.9900
C6 H6B 0.9900
C7 O4 1.449(3)
C7 H7A 0.9900
C7 H7B 0.9900
C8 O4 1.447(3)
C8 H8A 0.9800
C8 H8B 0.9800
C8 H8C 0.9800
C5 H5A 0.9800
C5 H5B 0.9800
C5 H5C 0.9800
C9 O5 1.448(3)
C9 H9A 0.9800
C9 H9B 0.9800
C9 H9C 0.9800
C10 O5 1.443(3)
C10 C11 1.507(3)
C10 H10A 0.9900
C10 H10B 0.9900
C11 O6 1.444(3)
C11 H11A 0.9900
C11 H11B 0.9900
O6 C12 1.446(3)
C12 H12A 0.9800
C12 H12B 0.9800
C12 H12C 0.9800
C13 O7 1.454(3)
C13 H13A 0.9800
C13 H13B 0.9800
C13 H13C 0.9800
O7 C14 1.441(3)
C14 C15 1.507(3)
C14 H14A 0.9900
C14 H14B 0.9900
C15 O8 1.448(3)
C15 H15A 0.9900
C15 H15B 0.9900
O8 C16 1.448(2)
C16 H16A 0.9800
C16 H16B 0.9800
C16 H16C 0.9800
AL1 CL3 2.1326(9)
AL1 CL4 2.1354(9)
AL1 CL6 2.1355(8)
AL1 CL5 2.1413(9)
AL2 CL10 2.1300(9)
AL2 CL8 2.1304(8)
AL2 CL9 2.1559(9)

loop_
_geom_torsion_atom_site_label_1
_geom_torsion_atom_site_label_2
_geom_torsion_atom_site_label_3
_geom_torsion_atom_site_label_4
_geom_torsion
C1 O1 C2 C3 -165.7(2)
MG1 O1 C2 C3 33.4(2)
O1 C2 C3 O2 -51.6(2)
C2 C3 O2 C4 -168.87(17)
C2 C3 O2 MG1 46.8(2)
C5 O3 C6 C7 170.88(18)
MG1 O3 C6 C7 -46.58(19)
O3 C6 C7 O4 47.7(2)
C6 C7 O4 C8 168.40(18)
C6 C7 O4 MG1 -28.7(2)
O5 C10 C11 O6 48.0(2)
C11 C10 O5 C9 176.63(18)
C11 C10 O5 MG2 -26.9(2)
C10 C11 O6 C12 168.88(17)
C10 C11 O6 MG2 -49.05(19)
C13 O7 C14 C15 167.50(19)
MG2 O7 C14 C15 -26.2(2)
O7 C14 C15 O8 49.9(2)
C14 C15 O8 C16 89.1(2)
C14 C15 O8 MG2 -50.24(18)
